data_4068667
loop_
_publ_author_name
'Fandos, Rosa'
'Gallego, Beatriz'
'L\'opez-Solera, Mar\'ia Isabel'
'Otero, Antonio'
'Rodr\'iguez, Ana'
'Ruiz, Mar\'ia Jos\'e'
'Terreros, Pilar'
'van Mourik, Tanja'

_publ_section_title
;
 Can Related Pyridine&#x2212;Alkoxide Titanium Complexes Adopt Different
 Geometries? A Combined Experimental and Theoretical Study
;
_journal_issue 5
_journal_name_full Organometallics
_journal_page_first 1329
_journal_paper_doi 10.1021/om8010239
_journal_volume 28
_journal_year 2009
_chemical_formula_sum 'C24 H30 N2 O4 Ti'
_chemical_formula_weight 458.40
_chemical_name_systematic
;
 ?
;
_space_group_IT_number 14
_symmetry_cell_setting monoclinic
_symmetry_space_group_name_Hall '-P 2yn'
_symmetry_space_group_name_H-M 'P 1 21/n 1'
_atom_sites_solution_hydrogens geom
_atom_sites_solution_primary direct
_atom_sites_solution_secondary difmap
_audit_creation_method SHELXL-97
_cell_angle_alpha 90.00
_cell_angle_beta 94.423(11)
_cell_angle_gamma 90.00
_cell_formula_units_Z 4
_cell_length_a 7.834(5)
_cell_length_b 12.959(7)
_cell_length_c 21.517(12)
_cell_measurement_temperature 180(2)
_cell_volume 2178(2)
_computing_structure_refinement 'SHELXL-97 (Sheldrick, 1997)'
_diffrn_ambient_temperature 180(2)
_diffrn_measured_fraction_theta_full 0.984
_diffrn_measured_fraction_theta_max 0.984
_diffrn_measurement_device_type 'CCD area detector'
_diffrn_measurement_method 'omega and phi scans'
_diffrn_radiation_monochromator graphite
_diffrn_radiation_source 'fine-focus sealed tube'
_diffrn_radiation_type MoK\a
_diffrn_radiation_wavelength 0.71073
_diffrn_reflns_av_R_equivalents 0.1192
_diffrn_reflns_av_sigmaI/netI 0.3146
_diffrn_reflns_limit_h_max 9
_diffrn_reflns_limit_h_min -9
_diffrn_reflns_limit_k_max 15
_diffrn_reflns_limit_k_min -15
_diffrn_reflns_limit_l_max 25
_diffrn_reflns_limit_l_min -25
_diffrn_reflns_number 7463
_diffrn_reflns_theta_full 25.04
_diffrn_reflns_theta_max 25.04
_diffrn_reflns_theta_min 1.84
_exptl_absorpt_coefficient_mu 0.427
_exptl_absorpt_correction_T_max 0.812
_exptl_absorpt_correction_T_min 0.732
_exptl_absorpt_correction_type multi-scan
_exptl_absorpt_process_details SADABS
_exptl_crystal_colour yellow
_exptl_crystal_density_diffrn 1.398
_exptl_crystal_density_method 'not measured'
_exptl_crystal_description block
_exptl_crystal_F_000 968
_exptl_crystal_size_max 0.32
_exptl_crystal_size_mid 0.22
_exptl_crystal_size_min 0.13
_refine_diff_density_max 1.348
_refine_diff_density_min -0.462
_refine_diff_density_rms 0.133
_refine_ls_extinction_method none
_refine_ls_goodness_of_fit_ref 0.880
_refine_ls_hydrogen_treatment constr
_refine_ls_matrix_type full
_refine_ls_number_parameters 281
_refine_ls_number_reflns 3793
_refine_ls_number_restraints 0
_refine_ls_restrained_S_all 0.880
_refine_ls_R_factor_all 0.2015
_refine_ls_R_factor_gt 0.1084
_refine_ls_shift/su_max 0.000
_refine_ls_shift/su_mean 0.000
_refine_ls_structure_factor_coef Fsqd
_refine_ls_weighting_details 'calc w=1/[\s^2^(Fo^2^)+(0.0818P)^2^+0.0000P] where P=(Fo^2^+2Fc^2^)/3'
_refine_ls_weighting_scheme calc
_refine_ls_wR_factor_gt 0.2244
_refine_ls_wR_factor_ref 0.2549
_reflns_number_gt 1437
_reflns_number_total 3793
_reflns_threshold_expression >2sigma(I)
_cod_data_source_file om8010239_si_002.cif
_cod_data_source_block 3
_cod_original_sg_symbol_H-M P21/n
_cod_database_code 4068667

loop_
_symmetry_equiv_pos_as_xyz
'x, y, z'
'-x+1/2, y+1/2, -z+1/2'
'-x, -y, -z'
'x-1/2, -y-1/2, z-1/2'

loop_
_atom_site_label
_atom_site_type_symbol
_atom_site_fract_x
_atom_site_fract_y
_atom_site_fract_z
_atom_site_U_iso_or_equiv
_atom_site_adp_type
_atom_site_occupancy
_atom_site_symmetry_multiplicity
_atom_site_calc_flag
_atom_site_refinement_flags
Ti1 Ti 0.3414(3) 0.18750(15) 0.65564(8) 0.0298(7) Uani 1 1 d .
N1 N 0.5558(11) 0.0946(6) 0.6851(4) 0.024(2) Uani 1 1 d .
N2 N 0.5302(14) 0.5463(7) 0.5797(3) 0.037(3) Uani 1 1 d .
O1 O 0.4427(9) 0.2473(5) 0.7325(3) 0.029(2) Uani 1 1 d .
O2 O 0.4392(9) 0.1373(5) 0.5804(3) 0.033(2) Uani 1 1 d .
O3 O 0.3041(9) 0.3160(5) 0.6192(3) 0.031(2) Uani 1 1 d .
O4 O 0.6215(12) 0.8145(6) 0.5408(3) 0.051(2) Uani 1 1 d .
H4 H 0.5790 0.8212 0.5050 0.076 Uiso 1 1 calc R
C1 C 0.5526(16) 0.0548(9) 0.5789(5) 0.043(4) Uani 1 1 d .
H1A H 0.6452 0.0724 0.5534 0.052 Uiso 1 1 calc R
H1B H 0.4937 -0.0051 0.5607 0.052 Uiso 1 1 calc R
C2 C 0.6236(14) 0.0305(8) 0.6443(5) 0.026(3) Uani 1 1 d .
C3 C 0.7477(16) -0.0430(8) 0.6648(5) 0.037(3) Uani 1 1 d .
H3 H 0.7910 -0.0904 0.6376 0.044 Uiso 1 1 calc R
C4 C 0.8021(16) -0.0411(8) 0.7278(6) 0.041(3) Uani 1 1 d .
H4A H 0.8811 -0.0902 0.7431 0.049 Uiso 1 1 calc R
C5 C 0.7440(14) 0.0304(9) 0.7683(5) 0.036(3) Uani 1 1 d .
H5 H 0.7863 0.0321 0.8099 0.044 Uiso 1 1 calc R
C6 C 0.6210(15) 0.0994(8) 0.7454(5) 0.029(3) Uani 1 1 d .
C7 C 0.5426(15) 0.1909(8) 0.7771(4) 0.034(3) Uani 1 1 d .
H7A H 0.4722 0.1667 0.8093 0.041 Uiso 1 1 calc R
H7B H 0.6323 0.2344 0.7965 0.041 Uiso 1 1 calc R
C8 C 0.4421(16) 0.3771(8) 0.6084(5) 0.037(3) Uani 1 1 d .
H8A H 0.5098 0.3422 0.5789 0.045 Uiso 1 1 calc R
H8B H 0.5131 0.3846 0.6471 0.045 Uiso 1 1 calc R
C9 C 0.3956(17) 0.4843(9) 0.5832(5) 0.033(3) Uani 1 1 d .
C10 C 0.2260(15) 0.5124(8) 0.5677(4) 0.027(3) Uani 1 1 d .
H10 H 0.1369 0.4661 0.5719 0.033 Uiso 1 1 calc R
C11 C 0.1944(19) 0.6126(9) 0.5454(5) 0.052(4) Uani 1 1 d .
H11 H 0.0834 0.6345 0.5339 0.063 Uiso 1 1 calc R
C12 C 0.3297(19) 0.6774(9) 0.5411(5) 0.040(3) Uani 1 1 d .
H12 H 0.3111 0.7447 0.5271 0.049 Uiso 1 1 calc R
C13 C 0.4980(17) 0.6432(9) 0.5575(5) 0.030(3) Uani 1 1 d .
C14 C 0.6562(17) 0.7083(8) 0.5531(5) 0.048(4) Uani 1 1 d .
H14A H 0.7271 0.7026 0.5919 0.057 Uiso 1 1 calc R
H14B H 0.7211 0.6810 0.5202 0.057 Uiso 1 1 calc R
C15 C 0.1083(15) 0.1564(9) 0.7186(5) 0.039(3) Uani 1 1 d .
C16 C 0.0330(13) 0.1944(8) 0.6602(4) 0.023(3) Uiso 1 1 d .
C17 C 0.0796(15) 0.1214(8) 0.6152(5) 0.032(3) Uani 1 1 d .
C18 C 0.1627(15) 0.0382(8) 0.6441(5) 0.034(3) Uani 1 1 d .
C19 C 0.1821(15) 0.0586(8) 0.7091(5) 0.035(3) Uani 1 1 d .
C20 C 0.0904(16) 0.2083(8) 0.7819(4) 0.044(4) Uani 1 1 d .
H20A H -0.0154 0.2459 0.7806 0.066 Uiso 1 1 calc R
H20B H 0.1844 0.2548 0.7910 0.066 Uiso 1 1 calc R
H20C H 0.0909 0.1565 0.8138 0.066 Uiso 1 1 calc R
C21 C -0.0650(15) 0.2935(8) 0.6496(5) 0.050(4) Uani 1 1 d .
H21A H -0.0275 0.3426 0.6811 0.075 Uiso 1 1 calc R
H21B H -0.1851 0.2804 0.6515 0.075 Uiso 1 1 calc R
H21C H -0.0449 0.3206 0.6093 0.075 Uiso 1 1 calc R
C22 C 0.0267(15) 0.1329(8) 0.5474(5) 0.046(4) Uani 1 1 d .
H22A H 0.0904 0.0854 0.5239 0.070 Uiso 1 1 calc R
H22B H 0.0489 0.2021 0.5344 0.070 Uiso 1 1 calc R
H22C H -0.0934 0.1184 0.5402 0.070 Uiso 1 1 calc R
C23 C 0.2081(15) -0.0618(7) 0.6148(5) 0.040(3) Uani 1 1 d .
H23A H 0.1219 -0.1124 0.6217 0.060 Uiso 1 1 calc R
H23B H 0.3168 -0.0853 0.6332 0.060 Uiso 1 1 calc R
H23C H 0.2147 -0.0520 0.5709 0.060 Uiso 1 1 calc R
C24 C 0.2616(16) -0.0167(9) 0.7566(5) 0.052(4) Uani 1 1 d .
H24A H 0.2908 0.0188 0.7951 0.077 Uiso 1 1 calc R
H24B H 0.3632 -0.0458 0.7415 0.077 Uiso 1 1 calc R
H24C H 0.1815 -0.0708 0.7634 0.077 Uiso 1 1 calc R

loop_
_atom_site_aniso_label
_atom_site_aniso_U_11
_atom_site_aniso_U_22
_atom_site_aniso_U_33
_atom_site_aniso_U_23
_atom_site_aniso_U_13
_atom_site_aniso_U_12
Ti1 0.0458(16) 0.0169(12) 0.0254(11) 0.0015(10) -0.0053(10) 0.0018(11)
N1 0.027(6) 0.031(6) 0.014(5) -0.005(4) -0.005(5) -0.009(5)
N2 0.072(9) 0.022(7) 0.017(5) 0.002(5) 0.001(5) -0.011(6)
O1 0.046(6) 0.013(4) 0.023(4) -0.005(3) -0.020(4) -0.006(4)
O2 0.043(6) 0.026(5) 0.030(4) 0.004(4) 0.001(4) 0.012(4)
O3 0.041(6) 0.018(4) 0.031(4) 0.001(4) -0.010(4) -0.006(4)
O4 0.095(8) 0.028(5) 0.027(4) 0.004(4) -0.015(5) -0.004(5)
C1 0.061(10) 0.043(9) 0.027(7) -0.003(6) 0.014(7) 0.004(8)
C2 0.030(8) 0.024(7) 0.024(7) 0.006(6) 0.004(6) -0.009(6)
C3 0.060(10) 0.008(7) 0.043(8) 0.006(6) 0.010(7) -0.001(7)
C4 0.056(10) 0.013(7) 0.052(8) 0.007(6) -0.004(7) 0.008(7)
C5 0.031(9) 0.036(8) 0.039(7) 0.016(6) -0.016(7) 0.003(7)
C6 0.034(9) 0.011(7) 0.041(8) -0.001(6) -0.006(7) -0.002(6)
C7 0.046(9) 0.034(8) 0.018(6) -0.001(6) -0.016(6) -0.002(7)
C8 0.071(11) 0.026(8) 0.014(6) 0.001(5) 0.000(7) 0.002(7)
C9 0.051(11) 0.020(8) 0.028(7) -0.006(6) -0.008(7) -0.007(7)
C10 0.025(8) 0.020(7) 0.034(6) 0.004(6) -0.016(6) -0.003(6)
C11 0.082(12) 0.024(8) 0.050(8) 0.007(7) 0.000(8) 0.000(9)
C12 0.061(11) 0.025(8) 0.036(7) 0.003(6) 0.004(7) -0.004(9)
C13 0.043(10) 0.023(8) 0.025(7) -0.014(6) 0.000(6) -0.009(7)
C14 0.080(12) 0.023(8) 0.040(7) 0.008(6) 0.001(7) -0.011(8)
C15 0.055(10) 0.028(8) 0.033(7) -0.013(6) -0.004(6) 0.002(7)
C17 0.057(10) 0.009(7) 0.030(7) -0.002(6) 0.006(7) -0.004(6)
C18 0.054(9) 0.003(7) 0.044(7) -0.002(6) 0.001(7) -0.006(6)
C19 0.053(9) 0.015(7) 0.039(7) -0.004(6) 0.016(7) -0.009(7)
C20 0.073(11) 0.026(7) 0.032(7) -0.010(6) 0.008(7) -0.003(7)
C21 0.037(9) 0.047(9) 0.065(8) -0.017(7) 0.001(7) 0.004(7)
C22 0.040(9) 0.037(8) 0.059(8) -0.002(7) -0.020(7) 0.013(7)
C23 0.049(9) 0.017(7) 0.054(7) -0.007(6) 0.001(7) -0.007(6)
C24 0.092(12) 0.027(8) 0.038(7) 0.025(6) 0.015(7) 0.001(7)

loop_
_atom_type_symbol
_atom_type_description
_atom_type_scat_dispersion_real
_atom_type_scat_dispersion_imag
_atom_type_scat_source
C C 0.0033 0.0016 'International Tables Vol C Tables 4.2.6.8 and 6.1.1.4'
N N 0.0061 0.0033 'International Tables Vol C Tables 4.2.6.8 and 6.1.1.4'
O O 0.0106 0.0060 'International Tables Vol C Tables 4.2.6.8 and 6.1.1.4'
Ti Ti 0.2776 0.4457 'International Tables Vol C Tables 4.2.6.8 and 6.1.1.4'
H H 0.0000 0.0000 'International Tables Vol C Tables 4.2.6.8 and 6.1.1.4'

loop_
_geom_angle_atom_site_label_1
_geom_angle_atom_site_label_2
_geom_angle_atom_site_label_3
_geom_angle
O3 Ti1 O1 92.4(3)
O3 Ti1 O2 90.5(3)
O1 Ti1 O2 132.7(3)
O3 Ti1 N1 137.0(3)
O1 Ti1 N1 73.1(3)
O2 Ti1 N1 73.0(3)
O3 Ti1 C17 93.8(4)
O1 Ti1 C17 139.1(3)
O2 Ti1 C17 87.6(3)
N1 Ti1 C17 123.8(4)
O3 Ti1 C18 127.7(4)
O1 Ti1 C18 127.6(3)
O2 Ti1 C18 84.8(3)
N1 Ti1 C18 90.9(4)
C17 Ti1 C18 34.1(3)
O3 Ti1 C15 106.8(4)
O1 Ti1 C15 82.2(3)
O2 Ti1 C15 141.1(4)
N1 Ti1 C15 110.9(4)
C17 Ti1 C15 57.3(4)
C18 Ti1 C15 57.0(4)
O3 Ti1 C19 138.4(4)
O1 Ti1 C19 93.6(3)
O2 Ti1 C19 114.3(3)
N1 Ti1 C19 83.8(4)
C17 Ti1 C19 56.9(4)
C18 Ti1 C19 34.3(3)
C15 Ti1 C19 34.1(3)
O3 Ti1 C16 81.9(3)
O1 Ti1 C16 107.1(3)
O2 Ti1 C16 120.1(3)
N1 Ti1 C16 140.9(3)
C17 Ti1 C16 34.7(3)
C18 Ti1 C16 57.1(4)
C15 Ti1 C16 34.6(3)
C19 Ti1 C16 57.1(4)
C2 N1 C6 120.8(9)
C2 N1 Ti1 119.9(7)
C6 N1 Ti1 119.3(7)
C9 N2 C13 116.8(11)
C7 O1 Ti1 123.2(6)
C1 O2 Ti1 124.5(6)
C8 O3 Ti1 119.2(6)
O2 C1 C2 109.2(9)
N1 C2 C3 120.8(9)
N1 C2 C1 110.1(10)
C3 C2 C1 129.0(10)
C4 C3 C2 116.5(10)
C5 C4 C3 122.7(11)
C4 C5 C6 117.9(10)
N1 C6 C5 120.8(10)
N1 C6 C7 109.2(9)
C5 C6 C7 129.9(10)
O1 C7 C6 108.9(8)
O3 C8 C9 114.5(10)
N2 C9 C10 125.0(11)
N2 C9 C8 113.6(11)
C10 C9 C8 121.3(11)
C9 C10 C11 117.7(11)
C12 C11 C10 118.5(13)
C11 C12 C13 120.5(12)
N2 C13 C12 121.5(11)
N2 C13 C14 114.1(12)
C12 C13 C14 124.4(11)
O4 C14 C13 114.0(11)
C19 C15 C16 109.1(9)
C19 C15 C20 125.9(10)
C16 C15 C20 124.6(10)
C19 C15 Ti1 74.4(6)
C16 C15 Ti1 74.1(6)
C20 C15 Ti1 123.7(8)
C17 C16 C15 105.0(9)
C17 C16 C21 128.2(9)
C15 C16 C21 126.7(9)
C17 C16 Ti1 68.8(6)
C15 C16 Ti1 71.3(6)
C21 C16 Ti1 121.5(7)
C18 C17 C16 110.4(9)
C18 C17 C22 127.1(10)
C16 C17 C22 122.3(10)
C18 C17 Ti1 75.4(7)
C16 C17 Ti1 76.4(6)
C22 C17 Ti1 119.9(7)
C17 C18 C19 108.0(9)
C17 C18 C23 127.2(10)
C19 C18 C23 124.4(10)
C17 C18 Ti1 70.5(6)
C19 C18 Ti1 74.3(6)
C23 C18 Ti1 126.1(8)
C15 C19 C18 107.1(10)
C15 C19 C24 129.2(10)
C18 C19 C24 123.6(10)
C15 C19 Ti1 71.5(6)
C18 C19 Ti1 71.4(6)
C24 C19 Ti1 124.3(8)

loop_
_geom_bond_atom_site_label_1
_geom_bond_atom_site_label_2
_geom_bond_distance
Ti1 O3 1.854(7)
Ti1 O1 1.940(6)
Ti1 O2 1.956(7)
Ti1 N1 2.123(9)
Ti1 C17 2.329(12)
Ti1 C18 2.390(10)
Ti1 C15 2.390(11)
Ti1 C19 2.428(10)
Ti1 C16 2.427(11)
N1 C2 1.346(12)
N1 C6 1.360(12)
N2 C9 1.333(13)
N2 C13 1.360(13)
O1 C7 1.397(11)
O2 C1 1.391(12)
O3 C8 1.374(12)
O4 C14 1.424(11)
C1 C2 1.507(13)
C2 C3 1.408(14)
C3 C4 1.389(14)
C4 C5 1.374(13)
C5 C6 1.378(14)
C6 C7 1.521(13)
C8 C9 1.525(14)
C9 C10 1.393(14)
C10 C11 1.400(13)
C11 C12 1.361(15)
C12 C13 1.410(15)
C13 C14 1.508(15)
C15 C19 1.414(14)
C15 C16 1.432(13)
C15 C20 1.536(13)
C16 C17 1.422(12)
C16 C21 1.504(14)
C17 C18 1.383(13)
C17 C22 1.493(14)
C18 C19 1.419(13)
C18 C23 1.496(12)
C19 C24 1.512(14)
